data_2008677
loop_
_publ_author_name
'Okabe, Nobuo '
Hayashi,Tomomi

_publ_section_title
;
 Imidazole-4-acetic acid monohydrate
;
_journal_issue 7
_journal_name_full 'Acta Crystallographica Section C'
_journal_page_first 1142
_journal_page_last 1144
_journal_paper_doi 10.1107/S0108270199004023
_journal_volume 55
_journal_year 1999
_chemical_formula_moiety 'C5 H6 N2 O2 ,H2 O'
_chemical_formula_sum 'C5 H8 N2 O3'
_chemical_formula_weight 144.13
_space_group_IT_number 14
_symmetry_cell_setting monoclinic
_symmetry_space_group_name_Hall '-P 2ybc'
_symmetry_space_group_name_H-M 'P 1 21/c 1'
_atom_type_scat_source 'International Tables for X-ray Crystallography Vol.IV'
_cell_angle_alpha 90
_cell_angle_beta 93.52(2)
_cell_angle_gamma 90
_cell_formula_units_Z 4.00
_cell_length_a 9.968(3)
_cell_length_b 4.475(2)
_cell_length_c 14.906(2)
_cell_measurement_reflns_used 25
_cell_measurement_temperature 296
_cell_measurement_theta_max 29.66
_cell_measurement_theta_min 27.27
_cell_volume 663.7(4)
_computing_cell_refinement ' MSC/AFC Diffractometer Control Software'
_computing_data_collection
;MSC/AFC Diffractometer Control Software (Molecular Structure
 Corporation, 1992)
;
_computing_data_reduction
; TEXSAN
 (Molecular Structure Corporation, 1992)
;
_computing_molecular_graphics 'ORTEPII (Johnson, 1976)'
_computing_structure_refinement ' TEXSAN'
_computing_structure_solution 'SIR88 (Burla et al., 1989)'
_diffrn_measurement_device 'Rigaku AFC5R'
_diffrn_measurement_method \w-2\q
_diffrn_radiation_type MoK\a
_diffrn_radiation_wavelength 0.71069
_diffrn_reflns_av_R_equivalents 0.035
_diffrn_reflns_limit_h_max 12
_diffrn_reflns_limit_h_min 0
_diffrn_reflns_limit_k_max 0
_diffrn_reflns_limit_k_min -4
_diffrn_reflns_limit_l_max 13
_diffrn_reflns_limit_l_min -10
_diffrn_reflns_number 1819
_diffrn_reflns_theta_max 27.5
_diffrn_standards_decay_% -0.73
_diffrn_standards_interval_count 150
_diffrn_standards_number 3
_exptl_absorpt_coefficient_mu 0.1199
_exptl_absorpt_correction_type none
_exptl_crystal_colour colorless
_exptl_crystal_density_diffrn 1.442
_exptl_crystal_density_meas ?
_exptl_crystal_description needle
_exptl_crystal_size_max 0.4
_exptl_crystal_size_mid 0.1
_exptl_crystal_size_min 0.1
_refine_diff_density_max 0.38
_refine_diff_density_min -0.37
_refine_ls_extinction_method none
_refine_ls_goodness_of_fit_ref 1.21
_refine_ls_hydrogen_treatment noref
_refine_ls_number_parameters 91
_refine_ls_number_reflns 930
_refine_ls_R_factor_gt 0.072
_refine_ls_shift/su_max 0.000
_refine_ls_structure_factor_coef Fsqd
_refine_ls_weighting_details 'w = 1/\s^2^(F~o~)'
_refine_ls_weighting_scheme calc
_refine_ls_wR_factor_ref 0.112
_reflns_number_gt 930
_reflns_number_total 1725
_reflns_observed_criterion I>1.00\s(I)
_cod_data_source_file gd1019.cif
_cod_data_source_block IAA
_cod_depositor_comments
;
The following automatic conversions were performed:

'_atom_site_thermal_displace_type' tag value 'Uij' was replaced with
'Uani' value 18 times.

Automatic conversion script
Id: cif_fix_values 1646 2011-03-28 12:23:43Z adriana 

The following automatic conversions were performed:

'_exptl_crystal_density_meas' value 'not measured' was changed to '?'
- the value is perceived as not measured.

Automatic conversion script
Id: cif_fix_values 3008 2015-01-20 13:52:24Z robertas 

The following automatic conversions were performed:

'_refine_ls_weighting_scheme' value 'w = 1/\s^2^(F~o~)' was changed
to 'calc'. New tag '_refine_ls_weighting_details' was created. The
value of the new tag was set to 'w = 1/\s^2^(F~o~)'.

Automatic conversion script
Id: cif_fix_values 3143 2015-03-26 13:38:13Z robertas 
;
_cod_original_cell_volume 663.7(3)
_cod_original_sg_symbol_H-M 'P 21/c'
_cod_original_formula_sum C5H8N2O3
_cod_database_code 2008677

loop_
_symmetry_equiv_pos_as_xyz
'  +x,  +y,  +z'
'  -x,1/2+y,1/2-z'
'  -x,  -y,  -z'
'  +x,1/2-y,1/2+z'

loop_
_atom_site_aniso_label
_atom_site_aniso_U_11
_atom_site_aniso_U_22
_atom_site_aniso_U_33
_atom_site_aniso_U_12
_atom_site_aniso_U_13
_atom_site_aniso_U_23
O1 0.0490(10) 0.067(2) 0.0260(10) 0.0150(10) -0.0047(10) -0.0060(10)
O2 0.0370(10) 0.063(2) 0.0360(10) 0.0170(10) 0.0071(9) 0.0040(10)
O3 0.0360(10) 0.0480(10) 0.0380(10) -0.0010(10) 0.0034(9) -0.0030(10)
N1 0.0390(10) 0.042(2) 0.0280(10) -0.0020(10) 0.0040(10) 0.0010(10)
N3 0.0310(10) 0.0360(10) 0.0300(10) -0.0010(10) 0.0030(10) -0.0060(10)
C2 0.035(2) 0.043(2) 0.031(2) 0.004(2) -0.0030(10) -0.005(2)
C4 0.0290(10) 0.035(2) 0.0260(10) 0.0030(10) 0.0010(10) -0.0090(10)
C5 0.0320(10) 0.041(2) 0.031(2) -0.004(2) -0.0010(10) -0.005(2)
C6 0.041(2) 0.042(2) 0.033(2) 0.007(2) -0.0030(10) -0.003(2)
C7 0.0290(10) 0.034(2) 0.029(2) -0.0010(10) 0.0050(10) 0.0040(10)

loop_
_atom_site_label
_atom_site_fract_x
_atom_site_fract_y
_atom_site_fract_z
_atom_site_U_iso_or_equiv
_atom_site_thermal_displace_type
_atom_site_calc_flag
_atom_site_calc_attached_atom
O1 0.8530(2) -0.0426(5) 0.35510(10) 0.0478(7) Uani ? ?
O2 0.6809(2) 0.1233(5) 0.26770(10) 0.0451(7) Uani ? ?
O3 0.5300(2) 0.0806(5) 0.63490(10) 0.0408(6) Uani ? ?
N1 0.7880(2) 0.1676(6) -0.0180(2) 0.0366(7) Uani ? ?
N3 0.6937(2) -0.1628(6) 0.0622(2) 0.0319(7) Uani ? ?
C2 0.6859(3) -0.0179(7) -0.0154(2) 0.0364(9) Uani ? ?
C4 0.8074(3) -0.0659(7) 0.1120(2) 0.0301(8) Uani ? ?
C5 0.8656(3) 0.1391(7) 0.0609(2) 0.0347(8) Uani ? ?
C6 0.8475(3) -0.1805(8) 0.2031(2) 0.0386(9) Uani ? ?
C7 0.7886(3) -0.0180(7) 0.2809(2) 0.0308(8) Uani ? ?
H1 0.8054 0.3013 -0.0670 0.0463 Uani ? ?
H2 0.6171 -0.0440 -0.0619 0.0447 Uani ? ?
H3 0.6246 -0.3160 0.0856 0.0634 Uani ? ?
H4 0.9461 0.2456 0.0769 0.0425 Uani ? ?
H5 0.9428 -0.1674 0.2112 0.0437 Uani ? ?
H6 0.8211 -0.3840 0.2058 0.0446 Uani ? ?
H7 0.5694 0.1967 0.6793 0.0634 Uani ? ?
H8 0.4579 -0.0372 0.6690 0.0634 Uani ? ?

loop_
_geom_angle_atom_site_label_1
_geom_angle_atom_site_label_2
_geom_angle_atom_site_label_3
_geom_angle
_geom_angle_publ_flag
C2 N1 C5 108.2(3) yes
C2 N3 C4 108.4(2) yes
N1 C2 N3 109.3(3) yes
N3 C4 C5 106.1(3) yes
N3 C4 C6 123.2(3) yes
C5 C4 C6 130.7(3) yes
N1 C5 C4 107.9(3) yes
C4 C6 C7 116.1(3) yes
O1 C7 O2 125.0(3) yes
O1 C7 C6 115.7(3) yes
O2 C7 C6 119.4(3) yes
O3 N3 O3 95.19(8) ?

loop_
_geom_bond_atom_site_label_1
_geom_bond_atom_site_label_2
_geom_bond_site_symmetry_1
_geom_bond_site_symmetry_2
_geom_bond_distance
_geom_bond_publ_flag
O1 C7 ? ? 1.249(3) yes
O2 C7 ? ? 1.252(3) yes
N1 C2 ? ? 1.315(4) yes
N1 C5 ? ? 1.373(4) yes
N3 C2 ? ? 1.324(4) yes
N3 C4 ? ? 1.385(4) yes
C4 C5 ? ? 1.346(4) yes
C4 C6 ? ? 1.485(4) yes
C6 C7 ? ? 1.517(4) yes

loop_
_geom_hbond_atom_site_label_D
_geom_hbond_atom_site_label_H
_geom_hbond_atom_site_label_A
_geom_hbond_site_symmetry_A
_geom_hbond_distance_DH
_geom_hbond_distance_HA
_geom_hbond_distance_DA
_geom_hbond_angle_DHA
_geom_hbond_publ_flag
N1 H1 O1 4_554 0.97 1.68 2.639(3) 173 yes
N3 H3 O3 4_544 1.05 1.71 2.748(3) 173 yes
O3 H8 O2 3_656 1.05 1.76 2.780(3) 162 yes
O3 H7 O2 4 0.91 1.85 2.752(3) 168 yes
